data_2241365
loop_
_publ_author_name
'Yoshihara, Akihide'
'Ishii, Tomohiko'
'Kamakura, Tatsuya'
'Taguchi, Hiroaki'
'Fukada, Kazuhiro'

_publ_section_title
;
 Crystal structure of 6-deoxy-\a-<small>L</small>-psicofuranose
;
_journal_coeditor_code IS5433
_journal_issue 12
_journal_name_full 'Acta Crystallographica Section E'
_journal_page_first o993
_journal_page_last o994
_journal_paper_doi 10.1107/S2056989015022215
_journal_volume 71
_journal_year 2015
_chemical_formula_iupac 'C6 H12 O5'
_chemical_formula_moiety 'C6 H12 O5'
_chemical_formula_sum 'C6 H12 O5'
_chemical_formula_weight 164.16
_chemical_name_systematic
;
6-Deoxy-\a-<i>L</i>-psicofuranose
;
_space_group_crystal_system orthorhombic
_space_group_IT_number 19
_space_group_name_Hall 'P 2ac 2ab'
_space_group_name_H-M_alt 'P 21 21 21'
_symmetry_space_group_name_Hall 'P 2ac 2ab'
_symmetry_space_group_name_H-M 'P 21 21 21'
_atom_sites_solution_hydrogens geom
_atom_sites_solution_primary direct
_atom_sites_solution_secondary difmap
_cell_angle_alpha 90.0000
_cell_angle_beta 90.0000
_cell_angle_gamma 90.0000
_cell_formula_units_Z 4
_cell_length_a 5.7853(3)
_cell_length_b 8.9442(5)
_cell_length_c 14.3528(8)
_cell_measurement_reflns_used 7546
_cell_measurement_temperature 296
_cell_measurement_theta_max 68.32
_cell_measurement_theta_min 3.08
_cell_volume 742.68(7)
_computing_cell_refinement
;
RAPID-AUTO (Rigaku, 2009)
;
_computing_data_collection
;
RAPID-AUTO (Rigaku, 2009)
;
_computing_data_reduction
;
RAPID-AUTO (Rigaku, 2009)
;
_computing_molecular_graphics
;
CrystalStructure (Rigaku, 2014)
;
_computing_publication_material
;
CrystalStructure (Rigaku, 2014)
;
_computing_structure_refinement
;
SHELXL2013 (Sheldrick, 2015)
;
_computing_structure_solution
;
<i>Il Milione</i> (Burla <i>et al</i>., 2012)
;
_diffrn_ambient_temperature 296
_diffrn_detector_area_resol_mean 10.000
_diffrn_measured_fraction_theta_full 1.000
_diffrn_measured_fraction_theta_max 1.000
_diffrn_measurement_device_type 'Rigaku R-AXIS RAPID'
_diffrn_measurement_method \w
_diffrn_radiation_type 'Cu K\a'
_diffrn_radiation_wavelength 1.54187
_diffrn_reflns_av_R_equivalents 0.0718
_diffrn_reflns_limit_h_max 6
_diffrn_reflns_limit_h_min -6
_diffrn_reflns_limit_k_max 10
_diffrn_reflns_limit_k_min -10
_diffrn_reflns_limit_l_max 17
_diffrn_reflns_limit_l_min -17
_diffrn_reflns_number 13299
_diffrn_reflns_theta_full 67.687
_diffrn_reflns_theta_max 68.193
_diffrn_reflns_theta_min 5.829
_diffrn_standards_number 0
_exptl_absorpt_coefficient_mu 1.118
_exptl_absorpt_correction_T_max 0.894
_exptl_absorpt_correction_T_min 0.732
_exptl_absorpt_correction_type multi-scan
_exptl_absorpt_process_details
;
(ABSCOR; Higashi, 1995)
;
_exptl_crystal_colour colorless
_exptl_crystal_density_diffrn 1.468
_exptl_crystal_density_method 'not measured'
_exptl_crystal_description block
_exptl_crystal_F_000 352.00
_exptl_crystal_size_max 0.100
_exptl_crystal_size_mid 0.100
_exptl_crystal_size_min 0.100
_refine_diff_density_max 0.15
_refine_diff_density_min -0.14
_refine_ls_abs_structure_details
;
Flack <i>x</i> determined using 521 quotients
[(<i>I</i>^+^)-(<i>I</i>^-^)]/[(<i>I</i>^+^)+(<i>I</i>^-^)]
(Parsons & Flack, 2004)
;
_refine_ls_abs_structure_Flack 0.03(8)
_refine_ls_extinction_coef 0.0144(15)
_refine_ls_extinction_method SHELXL
_refine_ls_goodness_of_fit_ref 1.078
_refine_ls_hydrogen_treatment constr
_refine_ls_number_parameters 105
_refine_ls_number_reflns 1358
_refine_ls_number_restraints 0
_refine_ls_R_factor_all 0.0274
_refine_ls_R_factor_gt 0.0267
_refine_ls_shift/su_max 0.000
_refine_ls_structure_factor_coef Fsqd
_refine_ls_weighting_details 'w = 1/[\s^2^(Fo^2^)+(0.0207P)^2^+0.1732P] where P=(Fo^2^+2Fc^2^)/3'
_refine_ls_weighting_scheme calc
_refine_ls_wR_factor_gt 0.0649
_refine_ls_wR_factor_ref 0.0654
_reflns_number_gt 1330
_reflns_number_total 1358
_reflns_threshold_expression F^2^>2\s(F^2^)
_cod_data_source_file is5433sup1.cif
_cod_data_source_block I
_cod_original_cell_volume 742.69(7)
_cod_database_code 2241365

loop_
_symmetry_equiv_pos_site_id
_space_group_symop_operation_xyz
1 +X,+Y,+Z
2 1/2+X,1/2-Y,-Z
3 -X,1/2+Y,1/2-Z
4 1/2-X,-Y,1/2+Z

loop_
_atom_site_type_symbol
_atom_site_label
_atom_site_fract_x
_atom_site_fract_y
_atom_site_fract_z
_atom_site_U_iso_or_equiv
_atom_site_adp_type
_atom_site_calc_flag
_atom_site_refinement_flags
_atom_site_occupancy
O O1 1.1489(3) 0.60359(18) 0.19568(11) 0.0370(4) Uani d . 1
O O2 0.5730(3) 0.45936(18) 0.23138(13) 0.0419(4) Uani d . 1
O O3 0.5171(2) 0.68432(15) 0.34295(10) 0.0274(3) Uani d . 1
O O4 0.8265(3) 0.72675(18) 0.47842(10) 0.0371(4) Uani d . 1
O O5 0.8957(3) 0.41852(14) 0.32155(9) 0.0297(4) Uani d . 1
C C1 0.9314(4) 0.5411(2) 0.17460(13) 0.0299(5) Uani d . 1
C C2 0.7827(3) 0.5218(2) 0.26045(13) 0.0239(4) Uani d . 1
C C3 0.7513(3) 0.6680(2) 0.31678(13) 0.0217(4) Uani d . 1
C C4 0.9029(3) 0.6417(2) 0.40186(13) 0.0243(4) Uani d . 1
C C5 0.8846(4) 0.4748(2) 0.41607(13) 0.0288(5) Uani d . 1
C C6 1.0749(5) 0.4055(3) 0.47269(18) 0.0472(6) Uani d . 1
H H1A 1.14196 0.69485 0.19094 0.0444 Uiso calc R 1
H H1C 0.95355 0.44456 0.14516 0.0359 Uiso calc R 1
H H1B 0.85181 0.60539 0.13061 0.0359 Uiso calc R 1
H H2A 0.46647 0.5151 0.24595 0.0503 Uiso calc R 1
H H3A 0.47011 0.76663 0.32637 0.0328 Uiso calc R 1
H H3B 0.80479 0.75478 0.28114 0.0261 Uiso calc R 1
H H4A 0.93817 0.75318 0.50951 0.0445 Uiso calc R 1
H H4B 1.06309 0.66817 0.38712 0.0291 Uiso calc R 1
H H5A 0.73436 0.45008 0.44361 0.0346 Uiso calc R 1
H H6A 1.0678 0.44263 0.53538 0.0566 Uiso calc R 1
H H6B 1.05675 0.29881 0.47311 0.0566 Uiso calc R 1
H H6C 1.22165 0.4308 0.44577 0.0566 Uiso calc R 1

loop_
_atom_site_aniso_label
_atom_site_aniso_U_11
_atom_site_aniso_U_22
_atom_site_aniso_U_33
_atom_site_aniso_U_12
_atom_site_aniso_U_13
_atom_site_aniso_U_23
O1 0.0306(8) 0.0317(8) 0.0486(9) 0.0022(7) 0.0045(7) 0.0026(7)
O2 0.0265(8) 0.0310(9) 0.0683(11) -0.0008(7) -0.0091(7) -0.0203(8)
O3 0.0221(7) 0.0249(8) 0.0351(7) 0.0048(6) -0.0004(6) 0.0008(6)
O4 0.0320(8) 0.0467(10) 0.0325(8) 0.0046(8) -0.0052(6) -0.0198(7)
O5 0.0448(9) 0.0177(7) 0.0266(7) 0.0073(6) -0.0022(7) 0.0004(5)
C1 0.0384(11) 0.0263(11) 0.0249(10) 0.0058(9) -0.0033(8) -0.0040(8)
C2 0.0267(11) 0.0170(9) 0.0282(9) 0.0018(8) -0.0066(8) -0.0025(7)
C3 0.0223(9) 0.0165(9) 0.0262(9) 0.0002(8) 0.0014(8) -0.0022(7)
C4 0.0231(9) 0.0244(11) 0.0253(9) 0.0001(9) 0.0000(8) -0.0055(8)
C5 0.0333(11) 0.0283(11) 0.0248(9) 0.0004(9) -0.0008(8) 0.0004(8)
C6 0.0607(16) 0.0405(14) 0.0404(12) 0.0144(12) -0.0125(12) 0.0049(10)

loop_
_atom_type_symbol
_atom_type_description
_atom_type_scat_dispersion_real
_atom_type_scat_dispersion_imag
_atom_type_scat_source
C C 0.0181 0.0091
;
International Tables for Crystallography
(Vol. C, Tables 4.2.6.8 and 6.1.1.4)
;
H H 0.0000 0.0000
;
International Tables for Crystallography
(Vol. C, Table 6.1.1.4)
;
O O 0.0492 0.0322
;
International Tables for Crystallography
(Vol. C, Tables 4.2.6.8 and 6.1.1.4)
;

loop_
_geom_angle_atom_site_label_1
_geom_angle_atom_site_label_2
_geom_angle_atom_site_label_3
_geom_angle
_geom_angle_publ_flag
C2 O5 C5 109.24(14) no
O1 C1 C2 112.20(16) no
O2 C2 O5 108.73(15) no
O2 C2 C1 107.19(16) no
O2 C2 C3 113.01(16) no
O5 C2 C1 108.26(16) no
O5 C2 C3 106.18(14) no
C1 C2 C3 113.31(16) no
O3 C3 C2 109.81(15) no
O3 C3 C4 110.80(15) no
C2 C3 C4 102.75(15) no
O4 C4 C3 111.22(16) no
O4 C4 C5 114.02(16) no
C3 C4 C5 102.76(15) no
O5 C5 C4 102.34(14) no
O5 C5 C6 109.33(18) no
C4 C5 C6 115.43(18) no
C1 O1 H1A 109.468 no
C2 O2 H2A 109.470 no
C3 O3 H3A 109.471 no
C4 O4 H4A 109.477 no
O1 C1 H1C 109.164 no
O1 C1 H1B 109.167 no
C2 C1 H1C 109.166 no
C2 C1 H1B 109.170 no
H1C C1 H1B 107.872 no
O3 C3 H3B 111.067 no
C2 C3 H3B 111.068 no
C4 C3 H3B 111.066 no
O4 C4 H4B 109.543 no
C3 C4 H4B 109.538 no
C5 C4 H4B 109.537 no
O5 C5 H5A 109.822 no
C4 C5 H5A 109.816 no
C6 C5 H5A 109.811 no
C5 C6 H6A 109.470 no
C5 C6 H6B 109.472 no
C5 C6 H6C 109.471 no
H6A C6 H6B 109.472 no
H6A C6 H6C 109.470 no
H6B C6 H6C 109.473 no

loop_
_geom_bond_atom_site_label_1
_geom_bond_atom_site_label_2
_geom_bond_distance
_geom_bond_publ_flag
O1 C1 1.410(3) no
O2 C2 1.399(2) no
O3 C3 1.414(2) no
O4 C4 1.408(2) no
O5 C2 1.432(2) no
O5 C5 1.448(2) no
C1 C2 1.512(3) no
C2 C3 1.548(3) no
C3 C4 1.522(3) no
C4 C5 1.510(3) no
C5 C6 1.502(3) no
O1 H1A 0.820 no
O2 H2A 0.820 no
O3 H3A 0.820 no
O4 H4A 0.820 no
C1 H1C 0.970 no
C1 H1B 0.970 no
C3 H3B 0.980 no
C4 H4B 0.980 no
C5 H5A 0.980 no
C6 H6A 0.960 no
C6 H6B 0.960 no
C6 H6C 0.960 no

loop_
_geom_hbond_atom_site_label_D
_geom_hbond_atom_site_label_H
_geom_hbond_atom_site_label_A
_geom_hbond_site_symmetry_A
_geom_hbond_distance_DH
_geom_hbond_distance_HA
_geom_hbond_distance_DA
_geom_hbond_angle_DHA
_geom_hbond_publ_flag
O1 H1A O5 3_755 0.82 2.02 2.839(2) 177 yes
O2 H2A O1 1_455 0.82 2.13 2.819(2) 142 yes
O2 H2A O3 . 0.82 2.08 2.592(2) 121 yes
O3 H3A O2 3_655 0.82 1.93 2.732(2) 166 yes
O4 H4A O3 2_566 0.82 2.24 2.902(2) 138 yes
O4 H4A O4 2_566 0.82 2.26 2.987(2) 148 yes

loop_
_geom_torsion_atom_site_label_1
_geom_torsion_atom_site_label_2
_geom_torsion_atom_site_label_3
_geom_torsion_atom_site_label_4
_geom_torsion
_geom_torsion_publ_flag
C2 O5 C5 C4 -34.64(18) no
C2 O5 C5 C6 -157.50(14) no
C5 O5 C2 O2 -107.81(16) no
C5 O5 C2 C1 136.05(14) no
C5 O5 C2 C3 14.07(18) no
O1 C1 C2 O2 -179.95(14) no
O1 C1 C2 O5 -62.8(2) no
O1 C1 C2 C3 54.7(2) no
O2 C2 C3 O3 13.2(2) no
O2 C2 C3 C4 131.17(15) no
O5 C2 C3 O3 -105.88(16) no
O5 C2 C3 C4 12.06(17) no
C1 C2 C3 O3 135.42(15) no
C1 C2 C3 C4 -106.65(16) no
O3 C3 C4 O4 -37.4(2) no
O3 C3 C4 C5 85.02(16) no
C2 C3 C4 O4 -154.60(14) no
C2 C3 C4 C5 -32.21(16) no
O4 C4 C5 O5 161.44(14) no
O4 C4 C5 C6 -79.9(2) no
C3 C4 C5 O5 40.95(18) no
C3 C4 C5 C6 159.59(14) no

_cod_database_fobs_code 2241365
